data_4500862
loop_
_publ_author_name
'Wu, Ya-Pan'
'Li, Dong-Sheng'
'Fu, Feng'
'Dong, Wen-Wen'
'Zhao, Jun'
'Zou, Kun'
'Wang, Yao-Yu'

_publ_section_title
;
 Stoichiometry of N-Donor Ligand Mediated Assembly in the ZnII-Hfipbb
 System: From a 2-Fold Interpenetrating Pillared-Network to Unique
 (3,4)-Connected Isomeric Nets
;
_journal_issue 9
_journal_name_full 'Crystal Growth &amp; Design'
_journal_page_first 3850
_journal_paper_doi 10.1021/cg200389q
_journal_volume 11
_journal_year 2011
_chemical_formula_sum 'C25.5 H13 F9 O6 Zn'
_chemical_formula_weight 651.73
_chemical_name_systematic
; 
 ? 
;
_space_group_IT_number 13
_symmetry_cell_setting monoclinic
_symmetry_space_group_name_Hall '-P 2yc'
_symmetry_space_group_name_H-M 'P 1 2/c 1'
_atom_sites_solution_hydrogens geom
_atom_sites_solution_primary direct
_atom_sites_solution_secondary difmap
_audit_creation_method SHELXL-97
_cell_angle_alpha 90.00
_cell_angle_beta 123.17(5)
_cell_angle_gamma 90.00
_cell_formula_units_Z 4
_cell_length_a 18.820(16)
_cell_length_b 7.292(6)
_cell_length_c 23.444(15)
_cell_measurement_temperature 293(2)
_cell_volume 2693(4)
_computing_structure_refinement 'SHELXL-97 (Sheldrick, 1997)'
_computing_structure_solution 'SHELXS-97 (Sheldrick, 1990)'
_diffrn_ambient_temperature 293(2)
_diffrn_measured_fraction_theta_full 0.992
_diffrn_measured_fraction_theta_max 0.992
_diffrn_radiation_monochromator graphite
_diffrn_radiation_source 'fine-focus sealed tube'
_diffrn_radiation_type MoK\a
_diffrn_radiation_wavelength 0.71073
_diffrn_reflns_av_R_equivalents 0.1073
_diffrn_reflns_av_sigmaI/netI 0.0753
_diffrn_reflns_limit_h_max 22
_diffrn_reflns_limit_h_min -22
_diffrn_reflns_limit_k_max 8
_diffrn_reflns_limit_k_min -8
_diffrn_reflns_limit_l_max 27
_diffrn_reflns_limit_l_min -27
_diffrn_reflns_number 22295
_diffrn_reflns_theta_full 25.01
_diffrn_reflns_theta_max 25.01
_diffrn_reflns_theta_min 3.01
_exptl_absorpt_coefficient_mu 1.013
_exptl_absorpt_correction_type none
_exptl_crystal_colour colorless
_exptl_crystal_density_diffrn 1.607
_exptl_crystal_density_method 'not measured'
_exptl_crystal_description block
_exptl_crystal_F_000 1300
_exptl_crystal_size_max 0.32
_exptl_crystal_size_mid 0.20
_exptl_crystal_size_min 0.18
_refine_diff_density_max 2.964
_refine_diff_density_min -0.920
_refine_diff_density_rms 0.150
_refine_ls_extinction_method none
_refine_ls_goodness_of_fit_ref 1.031
_refine_ls_hydrogen_treatment constr
_refine_ls_matrix_type full
_refine_ls_number_parameters 375
_refine_ls_number_reflns 4726
_refine_ls_number_restraints 0
_refine_ls_restrained_S_all 1.031
_refine_ls_R_factor_all 0.1178
_refine_ls_R_factor_gt 0.0987
_refine_ls_shift/su_max 0.006
_refine_ls_shift/su_mean 0.001
_refine_ls_structure_factor_coef Fsqd
_refine_ls_weighting_details 'calc w=1/[\s^2^(Fo^2^)+(0.1723P)^2^+20.7070P] where P=(Fo^2^+2Fc^2^)/3'
_refine_ls_weighting_scheme calc
_refine_ls_wR_factor_gt 0.2914
_refine_ls_wR_factor_ref 0.3077
_reflns_number_gt 3640
_reflns_number_total 4726
_reflns_threshold_expression >2sigma(I)
_cod_data_source_file cg200389q_si_001.cif
_cod_data_source_block wyp1
_cod_depositor_comments
;
The following automatic conversions were performed:

'_symmetry_cell_setting' value 'Monoclinic' changed to 'monoclinic'
according to /home/saulius/struct/CIF-dictionaries/cif_core.dic
dictionary named 'cif_core.dic' version 2.4.1 from 2010-06-29.

Automatic conversion script
Id: cif_fix_values 1715 2011-07-08 13:25:40Z adriana 
;
_cod_original_sg_symbol_H-M P2/c
_cod_original_formula_sum 'C25.50 H13 F9 O6 Zn'
_cod_database_code 4500862

loop_
_symmetry_equiv_pos_as_xyz
'x, y, z'
'-x, y, -z+1/2'
'-x, -y, -z'
'x, -y, z-1/2'

loop_
_atom_site_label
_atom_site_type_symbol
_atom_site_fract_x
_atom_site_fract_y
_atom_site_fract_z
_atom_site_U_iso_or_equiv
_atom_site_adp_type
_atom_site_occupancy
_atom_site_symmetry_multiplicity
_atom_site_calc_flag
_atom_site_refinement_flags
Zn1 Zn 0.45011(6) 0.35379(13) -0.02224(5) 0.0328(4) Uani 1 1 d .
F1 F 0.0552(5) -0.5425(10) -0.1550(5) 0.094(3) Uani 1 1 d .
F2 F -0.0499(5) -0.3701(10) -0.1760(4) 0.0725(19) Uani 1 1 d .
F3 F -0.0707(5) -0.6013(9) -0.2391(5) 0.086(2) Uani 1 1 d .
F4 F 0.9177(4) 0.2327(10) 0.4330(3) 0.0659(18) Uani 1 1 d .
F6 F 0.9023(4) 0.0722(10) 0.5028(3) 0.0681(19) Uani 1 1 d .
F5 F 0.8175(4) 0.2943(9) 0.4484(3) 0.0646(17) Uani 1 1 d .
F9 F 0.9179(4) -0.1820(10) 0.4292(4) 0.0701(19) Uani 1 1 d .
F8 F 0.8071(4) -0.2483(9) 0.3312(3) 0.0638(16) Uani 1 1 d .
F7 F 0.8867(4) -0.0251(10) 0.3408(4) 0.0725(19) Uani 1 1 d .
O1 O 0.3479(4) 0.1438(8) -0.0651(3) 0.0428(14) Uani 1 1 d .
O2 O 0.2512(5) 0.3031(12) -0.0579(5) 0.079(3) Uani 1 1 d .
H2A H 0.2901 0.3772 -0.0380 0.119 Uiso 1 1 calc R
O3 O 0.5179(4) 0.2719(10) 0.0720(3) 0.0459(15) Uani 1 1 d .
C1 C 0.2769(6) 0.1595(13) -0.0769(5) 0.043(2) Uani 1 1 d .
C2 C 0.2080(6) 0.0221(13) -0.1163(4) 0.042(2) Uani 1 1 d .
C3 C 0.1280(5) 0.0500(13) -0.1288(5) 0.042(2) Uani 1 1 d .
H3 H 0.1180 0.1485 -0.1089 0.050 Uiso 1 1 calc R
C4 C 0.0620(6) -0.0718(13) -0.1718(5) 0.047(2) Uani 1 1 d .
H4 H 0.0080 -0.0530 -0.1804 0.057 Uiso 1 1 calc R
C5 C 0.0762(5) -0.2182(12) -0.2012(5) 0.0396(19) Uani 1 1 d .
C6 C 0.1601(6) -0.2529(13) -0.1829(6) 0.052(2) Uani 1 1 d .
H6 H 0.1718 -0.3573 -0.1992 0.062 Uiso 1 1 calc R
C7 C 0.2243(6) -0.1341(13) -0.1415(5) 0.048(2) Uani 1 1 d .
H7 H 0.2791 -0.1577 -0.1301 0.057 Uiso 1 1 calc R
C8 C 0.0000 -0.3415(17) -0.2500 0.046(3) Uani 1 2 d S
C9 C -0.0173(7) -0.4655(14) -0.2048(7) 0.064(3) Uani 1 1 d .
C10 C 0.5791(5) 0.3616(12) 0.1162(4) 0.0354(19) Uani 1 1 d .
C11 C 0.6328(6) 0.2805(13) 0.1869(4) 0.0386(19) Uani 1 1 d .
C16 C 0.6187(6) 0.1007(14) 0.1977(5) 0.048(2) Uani 1 1 d .
H16 H 0.5749 0.0318 0.1627 0.057 Uiso 1 1 calc R
C15 C 0.6724(6) 0.0261(13) 0.2629(4) 0.044(2) Uani 1 1 d .
H15 H 0.6627 -0.0928 0.2714 0.053 Uiso 1 1 calc R
C14 C 0.7398(5) 0.1252(12) 0.3153(4) 0.0359(19) Uani 1 1 d .
C13 C 0.7530(6) 0.3061(13) 0.3038(5) 0.044(2) Uani 1 1 d .
H13 H 0.7971 0.3750 0.3386 0.053 Uiso 1 1 calc R
C12 C 0.6984(6) 0.3824(12) 0.2388(4) 0.040(2) Uani 1 1 d .
H12 H 0.7064 0.5029 0.2306 0.049 Uiso 1 1 calc R
C17 C 0.7997(5) 0.0274(12) 0.3840(4) 0.0383(19) Uani 1 1 d .
C18 C 0.8596(6) 0.1560(15) 0.4425(5) 0.052(3) Uani 1 1 d .
C19 C 0.8531(6) -0.1078(15) 0.3721(5) 0.047(2) Uani 1 1 d .
C20 C 0.7469(5) -0.0719(12) 0.4076(4) 0.0364(18) Uani 1 1 d .
C21 C 0.6771(6) 0.0192(13) 0.4008(5) 0.044(2) Uani 1 1 d .
H21 H 0.6627 0.1359 0.3817 0.053 Uiso 1 1 calc R
C22 C 0.6297(5) -0.0636(13) 0.4225(5) 0.0404(19) Uani 1 1 d .
H22 H 0.5842 -0.0007 0.4186 0.048 Uiso 1 1 calc R
C23 C 0.6486(5) -0.2375(12) 0.4496(4) 0.0363(18) Uani 1 1 d .
C25 C 0.7177(7) -0.3261(14) 0.4573(6) 0.057(3) Uani 1 1 d .
H25 H 0.7313 -0.4434 0.4759 0.068 Uiso 1 1 calc R
C26 C 0.7675(6) -0.2427(15) 0.4376(6) 0.055(3) Uani 1 1 d .
H26 H 0.8154 -0.3029 0.4448 0.066 Uiso 1 1 calc R
O4 O 0.6030(4) 0.5161(9) 0.1087(3) 0.0485(16) Uani 1 1 d .
C24 C 0.5939(5) -0.3276(12) 0.4705(4) 0.0383(19) Uani 1 1 d .
O6 O 0.6153(4) -0.4847(9) 0.4968(3) 0.0429(15) Uani 1 1 d .
O5 O 0.5286(4) -0.2425(9) 0.4581(3) 0.0449(15) Uani 1 1 d .

loop_
_atom_site_aniso_label
_atom_site_aniso_U_11
_atom_site_aniso_U_22
_atom_site_aniso_U_33
_atom_site_aniso_U_23
_atom_site_aniso_U_13
_atom_site_aniso_U_12
Zn1 0.0328(6) 0.0383(6) 0.0299(5) 0.0035(4) 0.0189(4) 0.0052(4)
F1 0.066(4) 0.073(5) 0.127(7) 0.057(5) 0.043(5) 0.022(4)
F2 0.079(5) 0.072(4) 0.086(5) 0.022(4) 0.057(4) 0.005(3)
F3 0.079(5) 0.049(4) 0.138(7) 0.017(4) 0.064(5) -0.009(3)
F4 0.045(3) 0.088(5) 0.051(3) 0.009(3) 0.018(3) -0.029(3)
F6 0.055(4) 0.096(5) 0.033(3) 0.019(3) 0.012(3) -0.014(3)
F5 0.075(4) 0.067(4) 0.050(3) -0.008(3) 0.034(3) -0.015(3)
F9 0.037(3) 0.091(5) 0.079(5) 0.039(4) 0.030(3) 0.022(3)
F8 0.069(4) 0.060(4) 0.073(4) -0.001(3) 0.046(4) 0.003(3)
F7 0.084(5) 0.079(4) 0.095(5) 0.023(4) 0.076(4) 0.008(4)
O1 0.038(3) 0.039(3) 0.051(4) -0.004(3) 0.024(3) 0.000(2)
O2 0.053(5) 0.068(5) 0.122(8) -0.050(5) 0.052(5) -0.013(4)
O3 0.046(4) 0.058(4) 0.030(3) 0.012(3) 0.018(3) 0.001(3)
C1 0.036(5) 0.050(5) 0.042(5) -0.005(4) 0.020(4) 0.003(4)
C2 0.046(5) 0.048(5) 0.037(4) -0.002(4) 0.026(4) 0.008(4)
C3 0.035(5) 0.042(5) 0.045(5) 0.005(4) 0.021(4) 0.007(4)
C4 0.031(4) 0.048(5) 0.062(6) -0.008(5) 0.026(4) 0.001(4)
C5 0.033(4) 0.030(4) 0.058(5) 0.001(4) 0.027(4) 0.004(3)
C6 0.042(5) 0.042(5) 0.076(7) -0.010(5) 0.035(5) 0.007(4)
C7 0.036(5) 0.048(5) 0.056(6) -0.003(5) 0.023(5) 0.008(4)
C8 0.043(7) 0.034(6) 0.066(9) 0.000 0.032(7) 0.000
C9 0.056(6) 0.033(5) 0.105(9) 0.028(6) 0.046(7) 0.008(4)
C10 0.039(5) 0.043(5) 0.029(4) 0.010(4) 0.022(4) 0.010(4)
C11 0.045(5) 0.050(5) 0.027(4) 0.007(4) 0.024(4) 0.006(4)
C16 0.044(5) 0.055(6) 0.033(5) 0.013(4) 0.014(4) 0.001(4)
C15 0.041(5) 0.044(5) 0.034(4) 0.016(4) 0.012(4) -0.005(4)
C14 0.037(4) 0.047(5) 0.032(4) 0.013(4) 0.024(4) 0.002(4)
C13 0.045(5) 0.040(5) 0.035(4) -0.001(4) 0.015(4) -0.004(4)
C12 0.051(5) 0.035(4) 0.030(4) 0.002(3) 0.019(4) -0.001(4)
C17 0.032(4) 0.047(5) 0.037(4) 0.011(4) 0.019(4) 0.004(4)
C18 0.043(5) 0.066(7) 0.037(5) 0.010(5) 0.015(4) -0.011(5)
C19 0.037(5) 0.061(6) 0.056(6) 0.019(5) 0.033(5) 0.009(4)
C20 0.031(4) 0.045(5) 0.037(4) 0.011(4) 0.021(4) -0.003(4)
C21 0.044(5) 0.044(5) 0.046(5) 0.013(4) 0.025(4) 0.002(4)
C22 0.038(5) 0.042(5) 0.049(5) 0.005(4) 0.028(4) 0.000(4)
C23 0.035(4) 0.044(5) 0.038(4) 0.000(4) 0.025(4) -0.006(4)
C25 0.069(7) 0.047(6) 0.080(7) 0.027(5) 0.057(6) 0.009(5)
C26 0.052(6) 0.060(6) 0.070(7) 0.032(5) 0.044(5) 0.024(5)
O4 0.052(4) 0.054(4) 0.033(3) 0.011(3) 0.019(3) 0.001(3)
C24 0.039(5) 0.044(5) 0.037(4) 0.000(4) 0.024(4) -0.011(4)
O6 0.035(3) 0.045(4) 0.053(4) 0.016(3) 0.026(3) 0.002(3)
O5 0.044(4) 0.044(4) 0.058(4) 0.004(3) 0.035(3) -0.003(3)

loop_
_atom_type_symbol
_atom_type_description
_atom_type_scat_dispersion_real
_atom_type_scat_dispersion_imag
_atom_type_scat_source
C C 0.0033 0.0016 'International Tables Vol C Tables 4.2.6.8 and 6.1.1.4'
H H 0.0000 0.0000 'International Tables Vol C Tables 4.2.6.8 and 6.1.1.4'
F F 0.0171 0.0103 'International Tables Vol C Tables 4.2.6.8 and 6.1.1.4'
O O 0.0106 0.0060 'International Tables Vol C Tables 4.2.6.8 and 6.1.1.4'
Zn Zn 0.2839 1.4301 'International Tables Vol C Tables 4.2.6.8 and 6.1.1.4'

loop_
_geom_angle_atom_site_label_1
_geom_angle_atom_site_label_2
_geom_angle_atom_site_label_3
_geom_angle
_geom_angle_site_symmetry_1
_geom_angle_site_symmetry_3
O3 Zn1 O5 91.7(3) . 4
O3 Zn1 O4 167.6(3) . 3_665
O5 Zn1 O4 88.9(3) 4 3_665
O3 Zn1 O6 88.3(3) . 2_665
O5 Zn1 O6 168.0(3) 4 2_665
O4 Zn1 O6 88.6(3) 3_665 2_665
O3 Zn1 O1 99.7(3) . .
O5 Zn1 O1 100.8(3) 4 .
O4 Zn1 O1 92.4(3) 3_665 .
O6 Zn1 O1 91.1(2) 2_665 .
O3 Zn1 Zn1 85.2(2) . 3_665
O5 Zn1 Zn1 87.9(2) 4 3_665
O4 Zn1 Zn1 82.4(2) 3_665 3_665
O6 Zn1 Zn1 80.16(19) 2_665 3_665
O1 Zn1 Zn1 169.85(17) . 3_665
C1 O1 Zn1 127.7(6) . .
C1 O2 H2A 109.5 . .
C10 O3 Zn1 121.5(6) . .
O1 C1 O2 123.8(9) . .
O1 C1 C2 123.6(8) . .
O2 C1 C2 112.5(8) . .
C3 C2 C7 119.8(9) . .
C3 C2 C1 120.6(8) . .
C7 C2 C1 119.6(8) . .
C2 C3 C4 119.4(9) . .
C2 C3 H3 120.3 . .
C4 C3 H3 120.3 . .
C5 C4 C3 120.8(8) . .
C5 C4 H4 119.6 . .
C3 C4 H4 119.6 . .
C4 C5 C6 118.6(9) . .
C4 C5 C8 117.9(7) . .
C6 C5 C8 123.5(8) . .
C7 C6 C5 120.5(9) . .
C7 C6 H6 119.7 . .
C5 C6 H6 119.7 . .
C6 C7 C2 120.4(9) . .
C6 C7 H7 119.8 . .
C2 C7 H7 119.8 . .
C9 C8 C9 109.0(12) 2_554 .
C9 C8 C5 112.8(5) 2_554 .
C9 C8 C5 106.8(6) . .
C9 C8 C5 106.8(6) 2_554 2_554
C9 C8 C5 112.8(5) . 2_554
C5 C8 C5 108.7(10) . 2_554
F3 C9 F1 106.8(8) . .
F3 C9 F2 107.0(9) . .
F1 C9 F2 108.1(11) . .
F3 C9 C8 113.0(11) . .
F1 C9 C8 110.1(8) . .
F2 C9 C8 111.6(8) . .
O3 C10 O4 126.6(8) . .
O3 C10 C11 118.1(8) . .
O4 C10 C11 115.3(8) . .
C12 C11 C16 121.0(8) . .
C12 C11 C10 119.6(8) . .
C16 C11 C10 119.3(8) . .
C11 C16 C15 118.0(9) . .
C11 C16 H16 121.0 . .
C15 C16 H16 121.0 . .
C14 C15 C16 121.8(9) . .
C14 C15 H15 119.1 . .
C16 C15 H15 119.1 . .
C13 C14 C15 119.6(8) . .
C13 C14 C17 122.1(8) . .
C15 C14 C17 118.3(8) . .
C12 C13 C14 118.8(8) . .
C12 C13 H13 120.6 . .
C14 C13 H13 120.6 . .
C11 C12 C13 120.9(8) . .
C11 C12 H12 119.6 . .
C13 C12 H12 119.6 . .
C18 C17 C14 114.3(8) . .
C18 C17 C19 108.7(8) . .
C14 C17 C19 106.5(7) . .
C18 C17 C20 105.5(7) . .
C14 C17 C20 110.0(6) . .
C19 C17 C20 112.0(7) . .
F6 C18 F5 106.5(9) . .
F6 C18 F4 107.0(8) . .
F5 C18 F4 106.5(9) . .
F6 C18 C17 113.0(9) . .
F5 C18 C17 111.6(8) . .
F4 C18 C17 111.9(8) . .
F7 C19 F8 105.3(8) . .
F7 C19 F9 106.5(7) . .
F8 C19 F9 106.5(8) . .
F7 C19 C17 111.1(8) . .
F8 C19 C17 112.8(7) . .
F9 C19 C17 114.0(8) . .
C26 C20 C21 118.2(7) . .
C26 C20 C17 123.1(8) . .
C21 C20 C17 118.7(8) . .
C22 C21 C20 120.2(8) . .
C22 C21 H21 119.9 . .
C20 C21 H21 119.9 . .
C23 C22 C21 121.1(8) . .
C23 C22 H22 119.5 . .
C21 C22 H22 119.5 . .
C22 C23 C25 118.8(8) . .
C22 C23 C24 120.0(8) . .
C25 C23 C24 121.1(8) . .
C23 C25 C26 120.8(9) . .
C23 C25 H25 119.6 . .
C26 C25 H25 119.6 . .
C20 C26 C25 120.7(9) . .
C20 C26 H26 119.6 . .
C25 C26 H26 119.6 . .
C10 O4 Zn1 124.2(6) . 3_665
O6 C24 O5 124.8(7) . .
O6 C24 C23 117.6(8) . .
O5 C24 C23 117.6(8) . .
C24 O6 Zn1 126.4(6) . 2_645
C24 O5 Zn1 120.7(6) . 4_556

loop_
_geom_bond_atom_site_label_1
_geom_bond_atom_site_label_2
_geom_bond_distance
_geom_bond_site_symmetry_2
Zn1 O3 1.945(6) .
Zn1 O5 1.948(6) 4
Zn1 O4 1.947(6) 3_665
Zn1 O6 2.015(6) 2_665
Zn1 O1 2.222(6) .
Zn1 Zn1 2.649(3) 3_665
F1 C9 1.340(13) .
F2 C9 1.331(14) .
F3 C9 1.324(14) .
F4 C18 1.350(11) .
F6 C18 1.333(11) .
F5 C18 1.336(13) .
F9 C19 1.335(11) .
F8 C19 1.345(13) .
F7 C19 1.346(10) .
O1 C1 1.212(11) .
O2 C1 1.329(12) .
O2 H2A 0.8200 .
O3 C10 1.234(11) .
C1 C2 1.493(13) .
C2 C3 1.383(12) .
C2 C7 1.392(13) .
C3 C4 1.407(13) .
C3 H3 0.9300 .
C4 C5 1.374(13) .
C4 H4 0.9300 .
C5 C6 1.415(12) .
C5 C8 1.542(11) .
C6 C7 1.366(14) .
C6 H6 0.9300 .
C7 H7 0.9300 .
C8 C9 1.557(13) 2_554
C8 C9 1.557(13) .
C8 C5 1.542(11) 2_554
C10 O4 1.261(11) .
C10 C11 1.512(11) .
C11 C12 1.383(13) .
C11 C16 1.388(14) .
C16 C15 1.401(12) .
C16 H16 0.9300 .
C15 C14 1.391(13) .
C15 H15 0.9300 .
C14 C13 1.396(12) .
C14 C17 1.545(11) .
C13 C12 1.405(12) .
C13 H13 0.9300 .
C12 H12 0.9300 .
C17 C18 1.529(14) .
C17 C19 1.538(13) .
C17 C20 1.557(11) .
C20 C26 1.378(13) .
C20 C21 1.400(12) .
C21 C22 1.385(12) .
C21 H21 0.9300 .
C22 C23 1.375(13) .
C22 H22 0.9300 .
C23 C25 1.372(13) .
C23 C24 1.511(11) .
C25 C26 1.392(13) .
C25 H25 0.9300 .
C26 H26 0.9300 .
O4 Zn1 1.947(6) 3_665
C24 O6 1.258(11) .
C24 O5 1.261(11) .
O6 Zn1 2.015(6) 2_645
O5 Zn1 1.948(6) 4_556

loop_
_geom_torsion_atom_site_label_1
_geom_torsion_atom_site_label_2
_geom_torsion_atom_site_label_3
_geom_torsion_atom_site_label_4
_geom_torsion
_geom_torsion_site_symmetry_1
_geom_torsion_site_symmetry_4
O3 Zn1 O1 C1 100.5(8) . .
O5 Zn1 O1 C1 -165.9(8) 4 .
O4 Zn1 O1 C1 -76.6(8) 3_665 .
O6 Zn1 O1 C1 12.0(8) 2_665 .
Zn1 Zn1 O1 C1 -18.2(16) 3_665 .
O5 Zn1 O3 C10 84.9(7) 4 .
O4 Zn1 O3 C10 -7.8(17) 3_665 .
O6 Zn1 O3 C10 -83.1(7) 2_665 .
O1 Zn1 O3 C10 -173.9(7) . .
Zn1 Zn1 O3 C10 -2.8(7) 3_665 .
Zn1 O1 C1 O2 -8.7(15) . .
Zn1 O1 C1 C2 169.3(6) . .
O1 C1 C2 C3 -179.1(9) . .
O2 C1 C2 C3 -0.9(13) . .
O1 C1 C2 C7 0.0(15) . .
O2 C1 C2 C7 178.2(9) . .
C7 C2 C3 C4 -5.5(14) . .
C1 C2 C3 C4 173.6(9) . .
C2 C3 C4 C5 0.3(15) . .
C3 C4 C5 C6 5.2(15) . .
C3 C4 C5 C8 -177.6(8) . .
C4 C5 C6 C7 -5.6(16) . .
C8 C5 C6 C7 177.4(9) . .
C5 C6 C7 C2 0.5(16) . .
C3 C2 C7 C6 5.1(15) . .
C1 C2 C7 C6 -174.0(10) . .
C4 C5 C8 C9 163.6(9) . 2_554
C6 C5 C8 C9 -19.3(13) . 2_554
C4 C5 C8 C9 -76.6(11) . .
C6 C5 C8 C9 100.4(10) . .
C4 C5 C8 C5 45.4(7) . 2_554
C6 C5 C8 C5 -137.6(11) . 2_554
C9 C8 C9 F3 -46.0(7) 2_554 .
C5 C8 C9 F3 -168.2(8) . .
C5 C8 C9 F3 72.4(11) 2_554 .
C9 C8 C9 F1 73.3(8) 2_554 .
C5 C8 C9 F1 -48.8(12) . .
C5 C8 C9 F1 -168.2(9) 2_554 .
C9 C8 C9 F2 -166.6(11) 2_554 .
C5 C8 C9 F2 71.2(10) . .
C5 C8 C9 F2 -48.2(12) 2_554 .
Zn1 O3 C10 O4 4.2(12) . .
Zn1 O3 C10 C11 -175.0(5) . .
O3 C10 C11 C12 -175.7(8) . .
O4 C10 C11 C12 5.0(12) . .
O3 C10 C11 C16 8.3(12) . .
O4 C10 C11 C16 -171.0(8) . .
C12 C11 C16 C15 0.6(14) . .
C10 C11 C16 C15 176.6(8) . .
C11 C16 C15 C14 -2.0(15) . .
C16 C15 C14 C13 2.4(15) . .
C16 C15 C14 C17 -175.6(9) . .
C15 C14 C13 C12 -1.3(14) . .
C17 C14 C13 C12 176.7(8) . .
C16 C11 C12 C13 0.5(14) . .
C10 C11 C12 C13 -175.5(8) . .
C14 C13 C12 C11 -0.1(14) . .
C13 C14 C17 C18 14.5(12) . .
C15 C14 C17 C18 -167.6(8) . .
C13 C14 C17 C19 -105.6(10) . .
C15 C14 C17 C19 72.4(10) . .
C13 C14 C17 C20 132.9(9) . .
C15 C14 C17 C20 -49.1(11) . .
C14 C17 C18 F6 171.5(8) . .
C19 C17 C18 F6 -69.8(10) . .
C20 C17 C18 F6 50.5(11) . .
C14 C17 C18 F5 51.5(10) . .
C19 C17 C18 F5 170.3(7) . .
C20 C17 C18 F5 -69.4(9) . .
C14 C17 C18 F4 -67.7(11) . .
C19 C17 C18 F4 51.1(10) . .
C20 C17 C18 F4 171.4(8) . .
C18 C17 C19 F7 -74.5(10) . .
C14 C17 C19 F7 49.1(10) . .
C20 C17 C19 F7 169.4(8) . .
C18 C17 C19 F8 167.6(7) . .
C14 C17 C19 F8 -68.8(9) . .
C20 C17 C19 F8 51.4(10) . .
C18 C17 C19 F9 45.9(10) . .
C14 C17 C19 F9 169.5(7) . .
C20 C17 C19 F9 -70.2(10) . .
C18 C17 C20 C26 -96.2(11) . .
C14 C17 C20 C26 140.1(10) . .
C19 C17 C20 C26 21.9(13) . .
C18 C17 C20 C21 81.0(10) . .
C14 C17 C20 C21 -42.7(11) . .
C19 C17 C20 C21 -160.9(8) . .
C26 C20 C21 C22 -1.5(15) . .
C17 C20 C21 C22 -178.8(8) . .
C20 C21 C22 C23 -1.4(14) . .
C21 C22 C23 C25 2.3(15) . .
C21 C22 C23 C24 -177.8(8) . .
C22 C23 C25 C26 -0.4(17) . .
C24 C23 C25 C26 179.7(10) . .
C21 C20 C26 C25 3.4(16) . .
C17 C20 C26 C25 -179.4(10) . .
C23 C25 C26 C20 -2.5(18) . .
O3 C10 O4 Zn1 -2.8(13) . 3_665
C11 C10 O4 Zn1 176.5(5) . 3_665
C22 C23 C24 O6 -178.1(8) . .
C25 C23 C24 O6 1.8(13) . .
C22 C23 C24 O5 4.3(13) . .
C25 C23 C24 O5 -175.8(9) . .
O5 C24 O6 Zn1 2.8(13) . 2_645
C23 C24 O6 Zn1 -174.6(5) . 2_645
O6 C24 O5 Zn1 -1.3(12) . 4_556
C23 C24 O5 Zn1 176.0(6) . 4_556
